data_7206514
loop_
_publ_author_name
'Xia, Yana'
'Li, Shaoguang'
'Wu, Biao'
'Liu, Yanyan'
'Yang, Xiao-Juan'

_publ_section_title
;
 Coordination polymers and metallomacrocycles based on
 bis(pyridylcarbamate) ligands with flexible glycol spacers
;
_journal_issue 19
_journal_name_full CrystEngComm
_journal_page_first 5763
_journal_paper_doi 10.1039/c1ce05392b
_journal_volume 13
_journal_year 2011
_chemical_formula_sum 'C15 H16 Br2 N4 O4 Zn'
_chemical_formula_weight 541.51
_chemical_name_systematic
;
?
;
_space_group_IT_number 33
_symmetry_cell_setting orthorhombic
_symmetry_space_group_name_Hall 'P 2c -2n'
_symmetry_space_group_name_H-M 'P n a 21'
_atom_sites_solution_hydrogens geom
_atom_sites_solution_primary direct
_atom_sites_solution_secondary difmap
_audit_creation_method SHELXL-97
_cell_angle_alpha 90.00
_cell_angle_beta 90.00
_cell_angle_gamma 90.00
_cell_formula_units_Z 4
_cell_length_a 18.484(5)
_cell_length_b 11.438(3)
_cell_length_c 9.597(3)
_cell_measurement_temperature 293(2)
_cell_volume 2029.0(10)
_computing_cell_refinement 'Bruker SMART'
_computing_data_collection 'Bruker SMART APEX II'
_computing_data_reduction 'Bruker SAINT'
_computing_structure_refinement 'SHELXL-97 (Sheldrick, 2008)'
_computing_structure_solution 'SHELXS-97 (Sheldrick, 2008)'
_diffrn_ambient_temperature 293(2)
_diffrn_measured_fraction_theta_full 0.995
_diffrn_measured_fraction_theta_max 0.995
_diffrn_measurement_device_type 'Bruker APEX II area detector'
_diffrn_measurement_method '\w scans'
_diffrn_radiation_monochromator graphite
_diffrn_radiation_source 'fine-focus sealed tube'
_diffrn_radiation_type MoK\a
_diffrn_radiation_wavelength 0.71073
_diffrn_reflns_av_R_equivalents 0.0703
_diffrn_reflns_av_sigmaI/netI 0.0676
_diffrn_reflns_limit_h_max 22
_diffrn_reflns_limit_h_min -22
_diffrn_reflns_limit_k_max 13
_diffrn_reflns_limit_k_min -13
_diffrn_reflns_limit_l_max 10
_diffrn_reflns_limit_l_min -11
_diffrn_reflns_number 13491
_diffrn_reflns_theta_full 25.72
_diffrn_reflns_theta_max 25.72
_diffrn_reflns_theta_min 2.09
_exptl_absorpt_coefficient_mu 5.175
_exptl_absorpt_correction_T_max 0.5107
_exptl_absorpt_correction_T_min 0.3059
_exptl_absorpt_correction_type multi-scan
_exptl_absorpt_process_details SADABS
_exptl_crystal_colour colorless
_exptl_crystal_density_diffrn 1.773
_exptl_crystal_density_method 'not measured'
_exptl_crystal_description Block
_exptl_crystal_F_000 1064
_exptl_crystal_size_max 0.30
_exptl_crystal_size_mid 0.20
_exptl_crystal_size_min 0.15
_refine_diff_density_max 1.768
_refine_diff_density_min -0.679
_refine_diff_density_rms 0.108
_refine_ls_abs_structure_details 'Flack H D (1983), Acta Cryst. A39, 876-881'
_refine_ls_abs_structure_Flack 0.45(3)
_refine_ls_extinction_method none
_refine_ls_goodness_of_fit_ref 1.003
_refine_ls_hydrogen_treatment constr
_refine_ls_matrix_type full
_refine_ls_number_parameters 236
_refine_ls_number_reflns 3551
_refine_ls_number_restraints 1
_refine_ls_restrained_S_all 1.003
_refine_ls_R_factor_all 0.1074
_refine_ls_R_factor_gt 0.0595
_refine_ls_shift/su_max 0.000
_refine_ls_shift/su_mean 0.000
_refine_ls_structure_factor_coef Fsqd
_refine_ls_weighting_details 'calc w=1/[\s^2^(Fo^2^)+(0.0630P)^2^+7.9199P] where P=(Fo^2^+2Fc^2^)/3'
_refine_ls_weighting_scheme calc
_refine_ls_wR_factor_gt 0.1367
_refine_ls_wR_factor_ref 0.1605
_reflns_number_gt 2243
_reflns_number_total 3551
_reflns_threshold_expression >2sigma(I)
_cod_data_source_file c1ce05392b.txt
_cod_data_source_block X5
_cod_depositor_comments
;
The following automatic conversions were performed:

'_exptl_absorpt_correction_type' value 'Multi-scan' changed to
'multi-scan' according to
/home/saulius/struct/CIF-dictionaries/cif_core.dic dictionary named
'cif_core.dic' version 2.4.1 from 2010-06-29.

Automatic conversion script
Id: cif_fix_values 1715 2011-07-08 13:25:40Z adriana 
;
_cod_original_cell_volume 2029.2(10)
_cod_original_sg_symbol_H-M Pna2(1)
_cod_database_code 7206514

loop_
_symmetry_equiv_pos_as_xyz
'x, y, z'
'-x, -y, z+1/2'
'x+1/2, -y+1/2, z'
'-x+1/2, y+1/2, z+1/2'

loop_
_atom_site_label
_atom_site_type_symbol
_atom_site_fract_x
_atom_site_fract_y
_atom_site_fract_z
_atom_site_U_iso_or_equiv
_atom_site_adp_type
_atom_site_occupancy
_atom_site_symmetry_multiplicity
_atom_site_calc_flag
_atom_site_refinement_flags
Zn Zn 0.12482(6) 0.35791(11) 0.29161(18) 0.0662(4) Uani 1 1 d .
Br1 Br 0.07992(8) 0.33106(14) 0.0647(2) 0.0984(6) Uani 1 1 d .
Br2 Br 0.05818(8) 0.30728(14) 0.4978(2) 0.1047(7) Uani 1 1 d .
N1 N 0.1557(4) 0.5284(7) 0.3230(10) 0.054(3) Uani 1 1 d .
N2 N 0.1031(4) 0.7661(7) 0.5518(10) 0.046(2) Uani 1 1 d .
H2 H 0.0639 0.7332 0.5797 0.056 Uiso 1 1 calc R
N3 N -0.1204(4) 1.2256(7) 0.5376(10) 0.049(2) Uani 1 1 d .
H3 H -0.0837 1.2710 0.5491 0.059 Uiso 1 1 calc R
N4 N -0.2807(4) 1.2336(7) 0.3127(10) 0.043(2) Uani 1 1 d .
C1 C 0.1210(5) 0.5939(9) 0.4153(12) 0.051(3) Uani 1 1 d .
H1 H 0.0798 0.5637 0.4578 0.061 Uiso 1 1 calc R
C2 C 0.1435(5) 0.7057(8) 0.4514(10) 0.039(2) Uani 1 1 d .
C3 C 0.2068(5) 0.7490(10) 0.3902(11) 0.051(3) Uani 1 1 d .
H3A H 0.2253 0.8215 0.4154 0.061 Uiso 1 1 calc R
C4 C 0.2413(5) 0.6797(8) 0.2900(15) 0.053(3) Uani 1 1 d .
H4 H 0.2821 0.7078 0.2443 0.063 Uiso 1 1 calc R
C5 C 0.2151(6) 0.5701(9) 0.2590(12) 0.055(3) Uani 1 1 d .
H5 H 0.2387 0.5243 0.1931 0.066 Uiso 1 1 calc R
C6 C 0.1192(5) 0.8699(9) 0.6087(11) 0.042(2) Uani 1 1 d .
C7 C 0.0747(5) 1.0076(8) 0.7742(14) 0.051(3) Uani 1 1 d .
H7A H 0.1179 1.0082 0.8318 0.061 Uiso 1 1 calc R
H7B H 0.0784 1.0708 0.7072 0.061 Uiso 1 1 calc R
C8 C 0.0103(5) 1.0230(9) 0.8609(11) 0.045(2) Uani 1 1 d .
H8A H 0.0126 1.0993 0.9048 0.054 Uiso 1 1 calc R
H8B H 0.0110 0.9648 0.9343 0.054 Uiso 1 1 calc R
C9 C -0.0611(5) 1.0132(8) 0.7832(13) 0.043(2) Uani 1 1 d .
H9A H -0.0622 0.9431 0.7264 0.051 Uiso 1 1 calc R
H9B H -0.1014 1.0111 0.8478 0.051 Uiso 1 1 calc R
C10 C -0.1215(5) 1.1268(9) 0.6157(11) 0.042(2) Uani 1 1 d .
C11 C -0.1714(5) 1.2618(8) 0.4414(11) 0.039(2) Uani 1 1 d .
C12 C -0.2325(5) 1.1988(8) 0.4097(11) 0.041(2) Uani 1 1 d .
H12 H -0.2410 1.1292 0.4570 0.050 Uiso 1 1 calc R
C13 C -0.2692(6) 1.3322(9) 0.2461(12) 0.055(3) Uani 1 1 d .
H13 H -0.3020 1.3559 0.1783 0.066 Uiso 1 1 calc R
C14 C -0.2097(6) 1.4016(8) 0.2740(14) 0.057(3) Uani 1 1 d .
H14 H -0.2035 1.4720 0.2270 0.069 Uiso 1 1 calc R
C15 C -0.1591(6) 1.3659(9) 0.3727(12) 0.055(3) Uani 1 1 d .
H15 H -0.1183 1.4108 0.3917 0.066 Uiso 1 1 calc R
O1 O 0.1702(4) 0.9305(7) 0.5827(8) 0.060(2) Uani 1 1 d .
O2 O 0.0683(4) 0.8965(6) 0.7024(8) 0.0520(18) Uani 1 1 d .
O3 O -0.0643(3) 1.1183(6) 0.6957(8) 0.0500(18) Uani 1 1 d .
O4 O -0.1705(4) 1.0558(6) 0.6131(8) 0.061(2) Uani 1 1 d .

loop_
_atom_site_aniso_label
_atom_site_aniso_U_11
_atom_site_aniso_U_22
_atom_site_aniso_U_33
_atom_site_aniso_U_23
_atom_site_aniso_U_13
_atom_site_aniso_U_12
Zn 0.0338(5) 0.0529(7) 0.1118(12) -0.0198(10) -0.0080(8) 0.0005(6)
Br1 0.0804(9) 0.0898(10) 0.1250(15) -0.0145(10) -0.0503(10) -0.0054(8)
Br2 0.0694(8) 0.0892(10) 0.1554(17) 0.0033(11) 0.0413(10) -0.0152(7)
N1 0.036(4) 0.048(4) 0.078(8) -0.012(5) 0.005(5) 0.011(4)
N2 0.038(4) 0.044(5) 0.058(6) -0.010(5) 0.011(4) 0.000(4)
N3 0.041(4) 0.041(5) 0.066(7) 0.019(5) 0.000(5) -0.008(4)
N4 0.035(4) 0.046(4) 0.048(6) 0.004(4) 0.000(4) 0.010(3)
C1 0.026(4) 0.055(6) 0.072(8) -0.018(6) 0.010(5) -0.001(5)
C2 0.034(5) 0.041(5) 0.043(7) -0.004(5) 0.005(4) 0.012(4)
C3 0.042(6) 0.065(7) 0.046(7) -0.006(6) 0.002(5) -0.006(5)
C4 0.046(5) 0.060(6) 0.052(6) 0.000(7) 0.012(6) 0.007(5)
C5 0.050(6) 0.053(6) 0.063(9) -0.011(6) 0.003(5) 0.008(5)
C6 0.034(5) 0.057(7) 0.036(6) -0.003(5) -0.002(5) 0.014(5)
C7 0.037(5) 0.058(6) 0.058(7) 0.012(7) -0.009(5) 0.004(5)
C8 0.055(6) 0.049(5) 0.032(6) 0.003(5) -0.011(5) 0.005(5)
C9 0.036(5) 0.056(5) 0.036(5) 0.007(6) 0.003(5) 0.006(4)
C10 0.035(5) 0.043(6) 0.046(7) -0.003(5) 0.009(5) 0.003(5)
C11 0.036(5) 0.035(5) 0.047(7) 0.017(5) 0.001(4) 0.004(4)
C12 0.036(5) 0.039(5) 0.048(7) 0.018(5) 0.003(5) -0.001(4)
C13 0.043(6) 0.045(6) 0.076(10) 0.017(6) -0.004(5) 0.014(5)
C14 0.064(7) 0.039(5) 0.069(8) 0.019(6) 0.001(6) -0.003(5)
C15 0.047(6) 0.050(6) 0.068(8) 0.014(6) -0.004(6) 0.000(5)
O1 0.046(4) 0.073(5) 0.061(5) -0.022(4) 0.002(4) -0.010(4)
O2 0.050(4) 0.048(4) 0.058(5) -0.012(4) 0.010(4) 0.003(3)
O3 0.039(4) 0.052(4) 0.059(5) 0.010(4) -0.006(4) 0.002(3)
O4 0.053(4) 0.055(4) 0.075(6) 0.032(4) -0.021(4) -0.012(4)

loop_
_atom_type_symbol
_atom_type_description
_atom_type_scat_dispersion_real
_atom_type_scat_dispersion_imag
_atom_type_scat_source
C C 0.0033 0.0016 'International Tables Vol C Tables 4.2.6.8 and 6.1.1.4'
H H 0.0000 0.0000 'International Tables Vol C Tables 4.2.6.8 and 6.1.1.4'
N N 0.0061 0.0033 'International Tables Vol C Tables 4.2.6.8 and 6.1.1.4'
O O 0.0106 0.0060 'International Tables Vol C Tables 4.2.6.8 and 6.1.1.4'
Zn Zn 0.2839 1.4301 'International Tables Vol C Tables 4.2.6.8 and 6.1.1.4'
Br Br -0.2901 2.4595 'International Tables Vol C Tables 4.2.6.8 and 6.1.1.4'

loop_
_geom_angle_atom_site_label_1
_geom_angle_atom_site_label_2
_geom_angle_atom_site_label_3
_geom_angle
_geom_angle_site_symmetry_1
_geom_angle_site_symmetry_3
N4 Zn N1 103.5(3) 3_565 .
N4 Zn Br1 109.0(3) 3_565 .
N1 Zn Br1 111.0(3) . .
N4 Zn Br2 103.5(3) 3_565 .
N1 Zn Br2 104.5(3) . .
Br1 Zn Br2 123.42(8) . .
C1 N1 C5 120.0(9) . .
C1 N1 Zn 120.0(7) . .
C5 N1 Zn 119.8(7) . .
C6 N2 C2 126.8(9) . .
C6 N2 H2 116.6 . .
C2 N2 H2 116.6 . .
C10 N3 C11 127.4(8) . .
C10 N3 H3 116.3 . .
C11 N3 H3 116.3 . .
C13 N4 C12 118.9(8) . .
C13 N4 Zn 121.9(7) . 3_465
C12 N4 Zn 118.7(6) . 3_465
N1 C1 C2 122.8(9) . .
N1 C1 H1 118.6 . .
C2 C1 H1 118.6 . .
C1 C2 N2 117.7(8) . .
C1 C2 C3 118.2(9) . .
N2 C2 C3 124.0(9) . .
C4 C3 C2 118.0(10) . .
C4 C3 H3A 121.0 . .
C2 C3 H3A 121.0 . .
C5 C4 C3 120.2(10) . .
C5 C4 H4 119.9 . .
C3 C4 H4 119.9 . .
N1 C5 C4 120.8(10) . .
N1 C5 H5 119.6 . .
C4 C5 H5 119.6 . .
O1 C6 O1 0.0(11) 1 .
O1 C6 O2 124.3(10) 1 .
O1 C6 O2 124.3(10) . .
O1 C6 N2 127.1(9) 1 .
O1 C6 N2 127.1(9) . .
O2 C6 N2 108.6(9) . .
C8 C7 O2 108.0(8) . .
C8 C7 H7A 110.1 . .
O2 C7 H7A 110.1 . .
C8 C7 H7B 110.1 . .
O2 C7 H7B 110.1 . .
H7A C7 H7B 108.4 . .
C7 C8 C9 114.8(10) . .
C7 C8 H8A 108.6 . .
C9 C8 H8A 108.6 . .
C7 C8 H8B 108.6 . .
C9 C8 H8B 108.6 . .
H8A C8 H8B 107.5 . .
O3 C9 C8 104.8(7) . .
O3 C9 H9A 110.8 . .
C8 C9 H9A 110.8 . .
O3 C9 H9B 110.8 . .
C8 C9 H9B 110.8 . .
H9A C9 H9B 108.9 . .
O4 C10 O4 0.0(4) 1 .
O4 C10 O3 124.2(9) 1 .
O4 C10 O3 124.2(9) . .
O4 C10 N3 123.8(9) 1 .
O4 C10 N3 123.8(9) . .
O3 C10 N3 112.0(9) . .
N3 C11 C15 117.6(8) . .
N3 C11 C12 123.5(8) . .
C15 C11 C12 118.8(9) . .
N4 C12 C11 122.7(8) . .
N4 C12 H12 118.6 . .
C11 C12 H12 118.6 . .
N4 C13 C14 121.8(10) . .
N4 C13 H13 119.1 . .
C14 C13 H13 119.1 . .
C13 C14 C15 119.8(9) . .
C13 C14 H14 120.1 . .
C15 C14 H14 120.1 . .
C11 C15 C14 117.8(10) . .
C11 C15 H15 121.1 . .
C14 C15 H15 121.1 . .
O1 O1 C6 0(10) 1 .
C6 O2 C7 117.5(8) . .
C10 O3 C9 115.4(8) . .
O4 O4 C10 0(10) 1 .

loop_
_geom_bond_atom_site_label_1
_geom_bond_atom_site_label_2
_geom_bond_distance
_geom_bond_site_symmetry_2
Zn N4 2.047(7) 3_565
Zn N1 2.055(8) .
Zn Br1 2.351(2) .
Zn Br2 2.402(2) .
N1 C1 1.326(12) .
N1 C5 1.344(13) .
N2 C6 1.341(12) .
N2 C2 1.402(12) .
N2 H2 0.8600 .
N3 C10 1.357(12) .
N3 C11 1.383(12) .
N3 H3 0.8600 .
N4 C13 1.313(12) .
N4 C12 1.348(12) .
N4 Zn 2.047(7) 3_465
C1 C2 1.388(14) .
C1 H1 0.9300 .
C2 C3 1.399(13) .
C3 C4 1.400(15) .
C3 H3A 0.9300 .
C4 C5 1.378(14) .
C4 H4 0.9300 .
C5 H5 0.9300 .
C6 O1 1.196(11) 1
C6 O1 1.196(11) .
C6 O2 1.336(11) .
C7 C8 1.464(15) .
C7 O2 1.451(13) .
C7 H7A 0.9700 .
C7 H7B 0.9700 .
C8 C9 1.520(13) .
C8 H8A 0.9700 .
C8 H8B 0.9700 .
C9 O3 1.467(12) .
C9 H9A 0.9700 .
C9 H9B 0.9700 .
C10 O4 1.217(11) 1
C10 O4 1.217(11) .
C10 O3 1.310(11) .
C11 C15 1.381(13) .
C11 C12 1.374(12) .
C12 H12 0.9300 .
C13 C14 1.383(14) .
C13 H13 0.9300 .
C14 C15 1.392(15) .
C14 H14 0.9300 .
C15 H15 0.9300 .
O1 O1 0.00(2) 1
O4 O4 0.00(3) 1

loop_
_geom_hbond_atom_site_label_D
_geom_hbond_atom_site_label_H
_geom_hbond_atom_site_label_A
_geom_hbond_distance_DH
_geom_hbond_distance_HA
_geom_hbond_distance_DA
_geom_hbond_angle_DHA
_geom_hbond_site_symmetry_A
C5 H5 O1 0.93 2.26 3.148(13) 159.3 4_544
C13 H13 O4 0.93 2.42 3.068(12) 126.4 4_454
C12 H12 O4 0.93 2.16 2.794(11) 124.8 1
C3 H3A O1 0.93 2.27 2.860(13) 120.5 1
N3 H3 Br2 0.86 2.70 3.451(7) 146.5 1_565
N2 H2 Br1 0.86 2.76 3.563(8) 155.8 2_565

loop_
_geom_torsion_atom_site_label_1
_geom_torsion_atom_site_label_2
_geom_torsion_atom_site_label_3
_geom_torsion_atom_site_label_4
_geom_torsion
_geom_torsion_site_symmetry_1
_geom_torsion_site_symmetry_4
N4 Zn N1 C1 -128.0(8) 3_565 .
Br1 Zn N1 C1 115.1(8) . .
Br2 Zn N1 C1 -20.0(8) . .
N4 Zn N1 C5 46.0(9) 3_565 .
Br1 Zn N1 C5 -70.8(8) . .
Br2 Zn N1 C5 154.1(8) . .
C5 N1 C1 C2 -0.6(16) . .
Zn N1 C1 C2 173.5(8) . .
N1 C1 C2 N2 -179.1(10) . .
N1 C1 C2 C3 -1.9(16) . .
C6 N2 C2 C1 174.0(10) . .
C6 N2 C2 C3 -3.0(16) . .
C1 C2 C3 C4 3.7(15) . .
N2 C2 C3 C4 -179.3(10) . .
C2 C3 C4 C5 -3.2(17) . .
C1 N1 C5 C4 1.2(16) . .
Zn N1 C5 C4 -172.9(9) . .
C3 C4 C5 N1 0.7(18) . .
C2 N2 C6 O1 1.4(18) . 1
C2 N2 C6 O1 1.4(18) . .
C2 N2 C6 O2 -178.5(9) . .
O2 C7 C8 C9 -54.8(12) . .
C7 C8 C9 O3 -69.9(11) . .
C11 N3 C10 O4 -1.8(17) . 1
C11 N3 C10 O4 -1.8(17) . .
C11 N3 C10 O3 179.4(10) . .
C10 N3 C11 C15 -179.6(10) . .
C10 N3 C11 C12 -0.8(16) . .
C13 N4 C12 C11 -0.4(14) . .
Zn N4 C12 C11 -172.9(7) 3_465 .
N3 C11 C12 N4 -178.0(10) . .
C15 C11 C12 N4 0.8(15) . .
C12 N4 C13 C14 -0.8(15) . .
Zn N4 C13 C14 171.4(8) 3_465 .
N4 C13 C14 C15 1.6(17) . .
N3 C11 C15 C14 178.8(10) . .
C12 C11 C15 C14 0.0(16) . .
C13 C14 C15 C11 -1.1(17) . .
O2 C6 O1 O1 0.0(4) . 1
N2 C6 O1 O1 0.0(6) . 1
O1 C6 O2 C7 1.6(15) 1 .
O1 C6 O2 C7 1.6(15) . .
N2 C6 O2 C7 -178.5(8) . .
C8 C7 O2 C6 174.8(9) . .
O4 C10 O3 C9 1.5(15) 1 .
O4 C10 O3 C9 1.5(15) . .
N3 C10 O3 C9 -179.7(8) . .
C8 C9 O3 C10 178.4(8) . .
O3 C10 O4 O4 0.0(8) . 1
N3 C10 O4 O4 0.0(4) . 1
